data_7713690
loop_
_publ_author_name
'Konopkina, Ekaterina'
'Pozdeev, Anton'
'Kalle, Paulina'
'Kirsanov, Dmitry'
'Smol'yanov, Nikolai'
'Kirsanova, Anna A.'
'Kalmykov, Stepan'
'Petrov, Vladimir G.'
'Borisova, Nataliya E.'
'Matveev, Petr I.'

_publ_section_title
;
 Sensing and extraction of hazardous metals by di-phosphonates of
 heterocycles: a combined experimental and theoretical study
;
_journal_name_full 'Dalton Transactions'
_journal_paper_doi 10.1039/D3DT01534C
_journal_year 2023
_chemical_formula_moiety 'C34 H62 Cd2 Cl3.6 N2.4 O13.2 P4'
_chemical_formula_sum 'C34 H62 Cd2 Cl3.6 N2.4 O13.2 P4'
_chemical_formula_weight 1191.96
_space_group_crystal_system monoclinic
_space_group_IT_number 14
_space_group_name_Hall '-P 2yn'
_space_group_name_H-M_alt 'P 1 21/n 1'
_atom_sites_solution_hydrogens geom
_atom_sites_solution_primary dual
_audit_creation_date 2023-06-27
_audit_creation_method
;
Olex2 1.5
(compiled 2023.03.06 svn.rbb2c1857 for OlexSys, GUI svn.r6748)
;
_audit_update_record
;
2023-07-04 deposited with the CCDC.	2023-08-08 downloaded from the CCDC.
;
_cell_angle_alpha 90
_cell_angle_beta 110.798(2)
_cell_angle_gamma 90
_cell_formula_units_Z 2
_cell_length_a 12.8333(9)
_cell_length_b 16.1328(11)
_cell_length_c 13.2377(9)
_cell_measurement_reflns_used 9958
_cell_measurement_temperature 150
_cell_measurement_theta_max 27.759
_cell_measurement_theta_min 2.280
_cell_volume 2562.1(3)
_computing_cell_refinement 'SAINT V8.38A (Bruker, 2018)'
_computing_data_collection 'APEX3 v.2017.3_0 (Bruker AXS, 2017)'
_computing_data_reduction 'SAINT V8.38A (Bruker, 2018)'
_computing_molecular_graphics 'Olex2 1.5 (Dolomanov et al., 2009)'
_computing_publication_material 'Olex2 1.5 (Dolomanov et al., 2009)'
_computing_structure_refinement 'SHELXL 2018/3 (Sheldrick, 2015)'
_computing_structure_solution 'SHELXT 2014/5 (Sheldrick, 2014)'
_diffrn_ambient_temperature 150
_diffrn_measured_fraction_theta_full 0.987
_diffrn_measured_fraction_theta_max 0.960
_diffrn_measurement_device_type 'Bruker SMART APEX-II'
_diffrn_measurement_method \w-scan
_diffrn_radiation_monochromator graphite
_diffrn_radiation_type MoK\a
_diffrn_radiation_wavelength 0.71073
_diffrn_reflns_av_R_equivalents 0.0416
_diffrn_reflns_av_unetI/netI 0.0243
_diffrn_reflns_Laue_measured_fraction_full 0.987
_diffrn_reflns_Laue_measured_fraction_max 0.960
_diffrn_reflns_limit_h_max 16
_diffrn_reflns_limit_h_min -16
_diffrn_reflns_limit_k_max 21
_diffrn_reflns_limit_k_min -21
_diffrn_reflns_limit_l_max 16
_diffrn_reflns_limit_l_min -17
_diffrn_reflns_number 43896
_diffrn_reflns_point_group_measured_fraction_full 0.987
_diffrn_reflns_point_group_measured_fraction_max 0.960
_diffrn_reflns_theta_full 25.242
_diffrn_reflns_theta_max 27.785
_diffrn_reflns_theta_min 2.280
_diffrn_source_current 30.0
_diffrn_source_power 1.5
_diffrn_source_target Mo
_diffrn_source_type 'fine-focus sealed X-ray tube'
_diffrn_source_voltage 50.0
_exptl_absorpt_coefficient_mu 1.198
_exptl_absorpt_correction_T_max 0.7456
_exptl_absorpt_correction_T_min 0.6138
_exptl_absorpt_correction_type multi-scan
_exptl_absorpt_process_details
;
SADABS-2016/2 (Bruker,2016/2) was used for absorption correction.
wR2(int) was 0.1017 before and 0.0559 after correction.
The Ratio of minimum to maximum transmission is 0.8232.
The \l/2 correction factor is Not present.
;
_exptl_crystal_colour colourless
_exptl_crystal_colour_primary colourless
_exptl_crystal_density_diffrn 1.545
_exptl_crystal_description plate
_exptl_crystal_F_000 1211
_exptl_crystal_size_max 0.35
_exptl_crystal_size_mid 0.25
_exptl_crystal_size_min 0.1
_refine_diff_density_max 1.052
_refine_diff_density_min -0.772
_refine_diff_density_rms 0.090
_refine_ls_extinction_method none
_refine_ls_goodness_of_fit_ref 1.149
_refine_ls_hydrogen_treatment constr
_refine_ls_matrix_type full
_refine_ls_number_parameters 286
_refine_ls_number_reflns 5817
_refine_ls_number_restraints 4
_refine_ls_restrained_S_all 1.158
_refine_ls_R_factor_all 0.0395
_refine_ls_R_factor_gt 0.0355
_refine_ls_shift/su_max 0.001
_refine_ls_shift/su_mean 0.000
_refine_ls_structure_factor_coef Fsqd
_refine_ls_weighting_details 'w=1/[\s^2^(Fo^2^)+(0.0199P)^2^+5.0836P] where P=(Fo^2^+2Fc^2^)/3'
_refine_ls_weighting_scheme calc
_refine_ls_wR_factor_gt 0.0785
_refine_ls_wR_factor_ref 0.0801
_reflns_Friedel_coverage 0.000
_reflns_number_gt 5333
_reflns_number_total 5817
_reflns_threshold_expression 'I > 2\s(I)'
_cod_data_source_file d3dt01534c2.cif
_cod_data_source_block cdrik10
_cod_original_formula_sum 'C34 H62 Cd2 Cl3.60 N2.40 O13.20 P4'
_cod_database_code 7713690
_shelx_shelxl_version_number 2018/3
_shelx_space_group_comment
;
The symmetry employed for this shelxl refinement is uniquely defined
by the following loop, which should always be used as a source of
symmetry information in preference to the above space-group names.
They are only intended as comments.
;
_shelx_estimated_absorpt_t_max 0.890
_shelx_estimated_absorpt_t_min 0.679
_olex2_refinement_description
;
1. Fixed Uiso
 At 1.2 times of:
  All C(H) groups
 At 1.5 times of:
  All C(H,H,H) groups
2. Restrained distances
 Cd1-O8
 2.4 with sigma of 0.01
 N1A-O8
 1.3 with sigma of 0.02
 O9-N1A \\sim O7-N1A
 with sigma of 0.02
3. Restrained planarity
 O7, N1A, O8, O9
 with sigma of 0.1
4. Others
 Fixed Sof: Cl1(0.8) O8(0.2) O9(0.2) O7(0.2) N1A(0.2)
5.a Ternary CH refined with riding coordinates:
 C9(H9), C6(H6), C15(H15), C12(H12)
5.b Aromatic/amide H refined with riding coordinates:
 C2(H2), C4(H4), C3(H3)
5.c Idealised Me refined as rotating group:
 C10(H10A,H10B,H10C), C13(H13A,H13B,H13C), C11(H11A,H11B,H11C), C8(H8A,H8B,
 H8C), C7(H7A,H7B,H7C), C17(H17A,H17B,H17C), C16(H16A,H16B,H16C), C14(H14A,H14B,
 H14C)
;
_olex2_date_sample_completion 2022-10-18
_olex2_date_sample_data_collection 2022-10-18
_olex2_date_sample_submission 2022-10-18
_olex2_submission_special_instructions 'No special instructions were received'

loop_
_space_group_symop_operation_xyz
'x, y, z'
'-x+1/2, y+1/2, -z+1/2'
'-x, -y, -z'
'x-1/2, -y-1/2, z-1/2'

loop_
_atom_site_label
_atom_site_type_symbol
_atom_site_fract_x
_atom_site_fract_y
_atom_site_fract_z
_atom_site_U_iso_or_equiv
_atom_site_adp_type
_atom_site_occupancy
_atom_site_site_symmetry_order
_atom_site_calc_flag
_atom_site_refinement_flags_posn
_atom_site_refinement_flags_adp
_atom_site_refinement_flags_occupancy
_atom_site_disorder_assembly
_atom_site_disorder_group
Cd1 Cd 0.34185(2) 0.52535(2) 0.41409(2) 0.02710(7) Uani 1 1 d D . . . .
Cl2 Cl 0.44230(6) 0.39748(4) 0.48746(6) 0.03184(16) Uani 1 1 d . . . . .
P1 P 0.26056(6) 0.66811(5) 0.54852(6) 0.02342(15) Uani 1 1 d . . . . .
P2 P 0.37529(6) 0.62456(5) 0.20782(6) 0.02446(15) Uani 1 1 d . . . . .
Cl1 Cl 0.13784(11) 0.49799(9) 0.30819(11) 0.0328(2) Uani 0.8 1 d . . P A 1
O4 O 0.13420(16) 0.68045(13) 0.52645(17) 0.0298(5) Uani 1 1 d . . . . .
O3 O 0.31752(17) 0.72513(14) 0.64833(17) 0.0332(5) Uani 1 1 d . . . . .
O2 O 0.37007(17) 0.53992(12) 0.24776(16) 0.0270(4) Uani 1 1 d . . . . .
O1 O 0.30139(19) 0.58188(13) 0.55952(16) 0.0318(5) Uani 1 1 d . . . . .
O5 O 0.49278(18) 0.65564(14) 0.21601(19) 0.0343(5) Uani 1 1 d . . . . .
O6 O 0.30239(18) 0.63896(14) 0.08588(16) 0.0322(5) Uani 1 1 d . . . . .
N1 N 0.31238(18) 0.66853(14) 0.37095(18) 0.0214(5) Uani 1 1 d . . . . .
C1 C 0.2808(2) 0.71906(17) 0.4347(2) 0.0229(5) Uani 1 1 d . . . . .
C9 C 0.0696(3) 0.6192(2) 0.5638(3) 0.0373(7) Uani 1 1 d . . . . .
H9 H 0.080332 0.562486 0.538568 0.045 Uiso 1 1 calc R U . . .
C5 C 0.3291(2) 0.70035(17) 0.2839(2) 0.0236(6) Uani 1 1 d . . . . .
C2 C 0.2656(3) 0.80348(18) 0.4149(3) 0.0307(6) Uani 1 1 d . . . . .
H2 H 0.245357 0.838310 0.462803 0.037 Uiso 1 1 calc R U . . .
C4 C 0.3130(3) 0.78368(19) 0.2574(3) 0.0319(7) Uani 1 1 d . . . . .
H4 H 0.324053 0.804524 0.194786 0.038 Uiso 1 1 calc R U . . .
C3 C 0.2805(3) 0.83620(19) 0.3241(3) 0.0368(7) Uani 1 1 d . . . . .
H3 H 0.268651 0.893545 0.307678 0.044 Uiso 1 1 calc R U . . .
C6 C 0.4400(3) 0.7187(3) 0.7052(3) 0.0501(10) Uani 1 1 d . . . . .
H6 H 0.472957 0.685448 0.660226 0.060 Uiso 1 1 calc R U . . .
C15 C 0.1857(3) 0.6093(2) 0.0453(3) 0.0369(7) Uani 1 1 d . . . . .
H15 H 0.161050 0.597585 0.107558 0.044 Uiso 1 1 calc R U . . .
C12 C 0.5818(3) 0.5968(2) 0.2185(4) 0.0476(9) Uani 1 1 d . . . . .
H12 H 0.567548 0.541874 0.246120 0.057 Uiso 1 1 calc R U . . .
C10 C -0.0499(3) 0.6446(4) 0.5121(4) 0.0738(16) Uani 1 1 d . . . . .
H10A H -0.059369 0.701043 0.534777 0.111 Uiso 1 1 calc R U . . .
H10B H -0.097110 0.606469 0.534466 0.111 Uiso 1 1 calc R U . . .
H10C H -0.071268 0.642860 0.433364 0.111 Uiso 1 1 calc R U . . .
C13 C 0.6890(3) 0.6314(3) 0.2925(4) 0.0650(12) Uani 1 1 d . . . . .
H13A H 0.704549 0.683771 0.263176 0.098 Uiso 1 1 calc R U . . .
H13B H 0.749242 0.591903 0.299524 0.098 Uiso 1 1 calc R U . . .
H13C H 0.683992 0.641216 0.363702 0.098 Uiso 1 1 calc R U . . .
C11 C 0.1065(4) 0.6202(4) 0.6843(3) 0.0695(15) Uani 1 1 d . . . . .
H11A H 0.185047 0.603821 0.715331 0.104 Uiso 1 1 calc R U . . .
H11B H 0.061081 0.581307 0.707874 0.104 Uiso 1 1 calc R U . . .
H11C H 0.097647 0.676224 0.708801 0.104 Uiso 1 1 calc R U . . .
C8 C 0.4570(4) 0.6735(3) 0.8093(4) 0.0685(13) Uani 1 1 d . . . . .
H8A H 0.418249 0.703095 0.850215 0.103 Uiso 1 1 calc R U . . .
H8B H 0.536823 0.670794 0.852078 0.103 Uiso 1 1 calc R U . . .
H8C H 0.426994 0.617189 0.793300 0.103 Uiso 1 1 calc R U . . .
C7 C 0.4854(4) 0.8036(3) 0.7178(4) 0.0698(14) Uani 1 1 d . . . . .
H7A H 0.469868 0.828349 0.646345 0.105 Uiso 1 1 calc R U . . .
H7B H 0.566085 0.801761 0.756674 0.105 Uiso 1 1 calc R U . . .
H7C H 0.450288 0.837010 0.758721 0.105 Uiso 1 1 calc R U . . .
C17 C 0.1820(4) 0.5311(2) -0.0172(4) 0.0597(11) Uani 1 1 d . . . . .
H17A H 0.206351 0.542880 -0.078018 0.090 Uiso 1 1 calc R U . . .
H17B H 0.105633 0.509595 -0.044588 0.090 Uiso 1 1 calc R U . . .
H17C H 0.231662 0.489783 0.030201 0.090 Uiso 1 1 calc R U . . .
C16 C 0.1163(4) 0.6777(3) -0.0223(4) 0.0660(13) Uani 1 1 d . . . . .
H16A H 0.118795 0.725900 0.023495 0.099 Uiso 1 1 calc R U . . .
H16B H 0.039099 0.658761 -0.055932 0.099 Uiso 1 1 calc R U . . .
H16C H 0.145744 0.693019 -0.078640 0.099 Uiso 1 1 calc R U . . .
C14 C 0.5783(5) 0.5878(4) 0.1047(5) 0.099(2) Uani 1 1 d . . . . .
H14A H 0.504634 0.567727 0.058805 0.149 Uiso 1 1 calc R U . . .
H14B H 0.635372 0.548048 0.102871 0.149 Uiso 1 1 calc R U . . .
H14C H 0.592717 0.641672 0.078111 0.149 Uiso 1 1 calc R U . . .
O8 O 0.1698(11) 0.4621(13) 0.3315(16) 0.082(6) Uiso 0.2 1 d D . P A 2
O9 O 0.061(2) 0.5021(16) 0.195(2) 0.112(7) Uiso 0.2 1 d D . P A 2
O7 O 0.085(2) 0.5729(16) 0.334(2) 0.118(8) Uiso 0.2 1 d D . P A 2
N1A N 0.1104(18) 0.5195(13) 0.2870(18) 0.054(8) Uiso 0.2 1 d D . P A 2

loop_
_atom_site_aniso_label
_atom_site_aniso_U_11
_atom_site_aniso_U_22
_atom_site_aniso_U_33
_atom_site_aniso_U_23
_atom_site_aniso_U_13
_atom_site_aniso_U_12
Cd1 0.03451(13) 0.02378(11) 0.02788(12) 0.00744(8) 0.01705(9) 0.00784(9)
Cl2 0.0290(4) 0.0233(3) 0.0401(4) 0.0076(3) 0.0085(3) 0.0033(3)
P1 0.0222(4) 0.0300(4) 0.0186(3) -0.0008(3) 0.0078(3) -0.0003(3)
P2 0.0253(4) 0.0287(4) 0.0225(4) 0.0042(3) 0.0123(3) 0.0030(3)
Cl1 0.0262(5) 0.0287(5) 0.0456(6) 0.0004(5) 0.0152(5) -0.0012(5)
O4 0.0215(10) 0.0390(12) 0.0303(11) 0.0051(9) 0.0109(9) -0.0016(9)
O3 0.0272(11) 0.0471(13) 0.0241(11) -0.0096(9) 0.0076(9) -0.0052(10)
O2 0.0300(11) 0.0274(10) 0.0262(10) 0.0018(8) 0.0131(9) 0.0024(8)
O1 0.0403(12) 0.0341(11) 0.0240(10) 0.0059(9) 0.0153(9) 0.0063(9)
O5 0.0285(11) 0.0359(12) 0.0449(13) 0.0041(10) 0.0207(10) 0.0015(9)
O6 0.0371(12) 0.0388(12) 0.0220(10) 0.0059(9) 0.0124(9) 0.0047(10)
N1 0.0177(11) 0.0257(11) 0.0202(11) 0.0024(9) 0.0061(9) 0.0013(9)
C1 0.0170(13) 0.0285(14) 0.0219(13) -0.0003(11) 0.0053(11) -0.0013(10)
C9 0.0325(17) 0.0478(19) 0.0316(17) 0.0045(14) 0.0114(14) -0.0137(14)
C5 0.0216(13) 0.0277(14) 0.0225(13) 0.0022(11) 0.0090(11) 0.0018(11)
C2 0.0345(16) 0.0267(14) 0.0340(16) -0.0024(12) 0.0158(14) -0.0002(12)
C4 0.0397(18) 0.0296(15) 0.0300(16) 0.0056(12) 0.0168(14) 0.0001(13)
C3 0.049(2) 0.0239(14) 0.0407(18) 0.0033(13) 0.0198(16) 0.0028(13)
C6 0.0285(18) 0.077(3) 0.0350(19) -0.0083(18) -0.0007(15) -0.0095(18)
C15 0.0343(17) 0.0457(19) 0.0272(16) 0.0013(14) 0.0066(13) 0.0066(14)
C12 0.0307(18) 0.043(2) 0.076(3) 0.0037(19) 0.0282(19) 0.0063(15)
C10 0.0259(19) 0.139(5) 0.050(2) 0.038(3) 0.0061(17) -0.020(2)
C13 0.032(2) 0.091(4) 0.072(3) 0.009(3) 0.018(2) 0.004(2)
C11 0.046(2) 0.122(4) 0.035(2) 0.021(2) 0.0073(18) -0.033(3)
C8 0.055(3) 0.078(3) 0.050(2) 0.011(2) -0.010(2) -0.018(2)
C7 0.059(3) 0.089(4) 0.051(3) 0.003(2) 0.007(2) -0.037(3)
C17 0.074(3) 0.041(2) 0.051(2) -0.0041(18) 0.007(2) 0.004(2)
C16 0.062(3) 0.057(3) 0.055(3) -0.004(2) -0.010(2) 0.028(2)
C14 0.060(3) 0.154(6) 0.091(4) -0.064(4) 0.037(3) 0.008(3)

loop_
_atom_type_symbol
_atom_type_description
_atom_type_scat_dispersion_real
_atom_type_scat_dispersion_imag
_atom_type_scat_source
C C 0.0033 0.0016 'International Tables Vol C Tables 4.2.6.8 and 6.1.1.4'
H H 0.0000 0.0000 'International Tables Vol C Tables 4.2.6.8 and 6.1.1.4'
Cd Cd -0.8075 1.2024 'International Tables Vol C Tables 4.2.6.8 and 6.1.1.4'
Cl Cl 0.1484 0.1585 'International Tables Vol C Tables 4.2.6.8 and 6.1.1.4'
N N 0.0061 0.0033 'International Tables Vol C Tables 4.2.6.8 and 6.1.1.4'
O O 0.0106 0.0060 'International Tables Vol C Tables 4.2.6.8 and 6.1.1.4'
P P 0.1023 0.0942 'International Tables Vol C Tables 4.2.6.8 and 6.1.1.4'

loop_
_geom_angle_atom_site_label_1
_geom_angle_atom_site_label_2
_geom_angle_atom_site_label_3
_geom_angle
_geom_angle_site_symmetry_1
_geom_angle_site_symmetry_3
_geom_angle_publ_flag
Cl2 Cd1 Cl2 84.18(2) . 3_666 ?
Cl2 Cd1 Cl1 111.64(4) . . ?
Cl1 Cd1 Cl2 164.10(4) . 3_666 ?
O2 Cd1 Cl2 102.72(5) . . ?
O2 Cd1 Cl2 86.44(5) . 3_666 ?
O2 Cd1 Cl1 88.39(6) . . ?
O2 Cd1 N1 75.16(7) . . ?
O1 Cd1 Cl2 85.33(6) . 3_666 ?
O1 Cd1 Cl2 103.94(5) . . ?
O1 Cd1 Cl1 92.03(6) . . ?
O1 Cd1 O2 151.09(7) . . ?
O1 Cd1 N1 75.94(7) . . ?
N1 Cd1 Cl2 74.64(6) . 3_666 ?
N1 Cd1 Cl2 158.78(6) . . ?
N1 Cd1 Cl1 89.50(6) . . ?
O8 Cd1 Cl2 178.6(5) . 3_666 ?
O8 Cd1 Cl2 95.5(6) . . ?
O8 Cd1 O2 92.3(5) . . ?
O8 Cd1 O1 96.1(5) . . ?
O8 Cd1 N1 105.7(6) . . ?
Cd1 Cl2 Cd1 95.82(2) . 3_666 ?
O4 P1 O3 103.13(12) . . ?
O4 P1 C1 103.50(12) . . ?
O3 P1 C1 105.87(13) . . ?
O1 P1 O4 116.71(13) . . ?
O1 P1 O3 115.38(13) . . ?
O1 P1 C1 111.01(12) . . ?
O2 P2 O5 116.09(12) . . ?
O2 P2 O6 114.81(12) . . ?
O2 P2 C5 111.12(12) . . ?
O5 P2 O6 103.48(12) . . ?
O5 P2 C5 104.11(13) . . ?
O6 P2 C5 106.17(12) . . ?
C9 O4 P1 121.4(2) . . ?
C6 O3 P1 118.7(2) . . ?
P2 O2 Cd1 117.84(11) . . ?
P1 O1 Cd1 117.35(11) . . ?
C12 O5 P2 121.1(2) . . ?
C15 O6 P2 118.85(19) . . ?
C1 N1 Cd1 119.95(18) . . ?
C1 N1 C5 119.0(2) . . ?
C5 N1 Cd1 121.05(18) . . ?
N1 C1 P1 114.4(2) . . ?
N1 C1 C2 122.2(3) . . ?
C2 C1 P1 123.4(2) . . ?
O4 C9 H9 109.8 . . ?
O4 C9 C10 105.5(3) . . ?
O4 C9 C11 110.2(3) . . ?
C10 C9 H9 109.8 . . ?
C11 C9 H9 109.8 . . ?
C11 C9 C10 111.7(3) . . ?
N1 C5 P2 113.7(2) . . ?
N1 C5 C4 122.1(3) . . ?
C4 C5 P2 124.2(2) . . ?
C1 C2 H2 120.5 . . ?
C3 C2 C1 119.0(3) . . ?
C3 C2 H2 120.5 . . ?
C5 C4 H4 120.6 . . ?
C5 C4 C3 118.8(3) . . ?
C3 C4 H4 120.6 . . ?
C2 C3 C4 118.9(3) . . ?
C2 C3 H3 120.6 . . ?
C4 C3 H3 120.6 . . ?
O3 C6 H6 109.3 . . ?
O3 C6 C8 106.4(3) . . ?
C8 C6 H6 109.3 . . ?
C7 C6 O3 107.2(4) . . ?
C7 C6 H6 109.3 . . ?
C7 C6 C8 115.0(4) . . ?
O6 C15 H15 109.7 . . ?
O6 C15 C17 107.5(3) . . ?
O6 C15 C16 106.8(3) . . ?
C17 C15 H15 109.7 . . ?
C16 C15 H15 109.7 . . ?
C16 C15 C17 113.2(3) . . ?
O5 C12 H12 109.7 . . ?
O5 C12 C13 107.5(3) . . ?
O5 C12 C14 107.1(4) . . ?
C13 C12 H12 109.7 . . ?
C13 C12 C14 112.9(4) . . ?
C14 C12 H12 109.7 . . ?
C9 C10 H10A 109.5 . . ?
C9 C10 H10B 109.5 . . ?
C9 C10 H10C 109.5 . . ?
H10A C10 H10B 109.5 . . ?
H10A C10 H10C 109.5 . . ?
H10B C10 H10C 109.5 . . ?
C12 C13 H13A 109.5 . . ?
C12 C13 H13B 109.5 . . ?
C12 C13 H13C 109.5 . . ?
H13A C13 H13B 109.5 . . ?
H13A C13 H13C 109.5 . . ?
H13B C13 H13C 109.5 . . ?
C9 C11 H11A 109.5 . . ?
C9 C11 H11B 109.5 . . ?
C9 C11 H11C 109.5 . . ?
H11A C11 H11B 109.5 . . ?
H11A C11 H11C 109.5 . . ?
H11B C11 H11C 109.5 . . ?
C6 C8 H8A 109.5 . . ?
C6 C8 H8B 109.5 . . ?
C6 C8 H8C 109.5 . . ?
H8A C8 H8B 109.5 . . ?
H8A C8 H8C 109.5 . . ?
H8B C8 H8C 109.5 . . ?
C6 C7 H7A 109.5 . . ?
C6 C7 H7B 109.5 . . ?
C6 C7 H7C 109.5 . . ?
H7A C7 H7B 109.5 . . ?
H7A C7 H7C 109.5 . . ?
H7B C7 H7C 109.5 . . ?
C15 C17 H17A 109.5 . . ?
C15 C17 H17B 109.5 . . ?
C15 C17 H17C 109.5 . . ?
H17A C17 H17B 109.5 . . ?
H17A C17 H17C 109.5 . . ?
H17B C17 H17C 109.5 . . ?
C15 C16 H16A 109.5 . . ?
C15 C16 H16B 109.5 . . ?
C15 C16 H16C 109.5 . . ?
H16A C16 H16B 109.5 . . ?
H16A C16 H16C 109.5 . . ?
H16B C16 H16C 109.5 . . ?
C12 C14 H14A 109.5 . . ?
C12 C14 H14B 109.5 . . ?
C12 C14 H14C 109.5 . . ?
H14A C14 H14B 109.5 . . ?
H14A C14 H14C 109.5 . . ?
H14B C14 H14C 109.5 . . ?
N1A O8 Cd1 102.8(13) . . ?
O9 N1A O8 109(2) . . ?
O7 N1A O8 123(3) . . ?
O7 N1A O9 124(3) . . ?

loop_
_geom_bond_atom_site_label_1
_geom_bond_atom_site_label_2
_geom_bond_distance
_geom_bond_site_symmetry_2
_geom_bond_publ_flag
Cd1 Cl2 2.8910(8) 3_666 ?
Cd1 Cl2 2.4436(7) . ?
Cd1 Cl1 2.5315(13) . ?
Cd1 O2 2.367(2) . ?
Cd1 O1 2.349(2) . ?
Cd1 N1 2.377(2) . ?
Cd1 O8 2.323(9) . ?
P1 O4 1.555(2) . ?
P1 O3 1.562(2) . ?
P1 O1 1.475(2) . ?
P1 C1 1.814(3) . ?
P2 O2 1.474(2) . ?
P2 O5 1.556(2) . ?
P2 O6 1.569(2) . ?
P2 C5 1.812(3) . ?
O4 C9 1.484(4) . ?
O3 C6 1.485(4) . ?
O5 C12 1.476(4) . ?
O6 C15 1.480(4) . ?
N1 C1 1.336(4) . ?
N1 C5 1.347(3) . ?
C1 C2 1.387(4) . ?
C9 H9 1.0000 . ?
C9 C10 1.497(5) . ?
C9 C11 1.494(5) . ?
C5 C4 1.386(4) . ?
C2 H2 0.9500 . ?
C2 C3 1.387(4) . ?
C4 H4 0.9500 . ?
C4 C3 1.391(4) . ?
C3 H3 0.9500 . ?
C6 H6 1.0000 . ?
C6 C8 1.504(6) . ?
C6 C7 1.475(6) . ?
C15 H15 1.0000 . ?
C15 C17 1.501(5) . ?
C15 C16 1.497(5) . ?
C12 H12 1.0000 . ?
C12 C13 1.486(6) . ?
C12 C14 1.498(7) . ?
C10 H10A 0.9800 . ?
C10 H10B 0.9800 . ?
C10 H10C 0.9800 . ?
C13 H13A 0.9800 . ?
C13 H13B 0.9800 . ?
C13 H13C 0.9800 . ?
C11 H11A 0.9800 . ?
C11 H11B 0.9800 . ?
C11 H11C 0.9800 . ?
C8 H8A 0.9800 . ?
C8 H8B 0.9800 . ?
C8 H8C 0.9800 . ?
C7 H7A 0.9800 . ?
C7 H7B 0.9800 . ?
C7 H7C 0.9800 . ?
C17 H17A 0.9800 . ?
C17 H17B 0.9800 . ?
C17 H17C 0.9800 . ?
C16 H16A 0.9800 . ?
C16 H16B 0.9800 . ?
C16 H16C 0.9800 . ?
C14 H14A 0.9800 . ?
C14 H14B 0.9800 . ?
C14 H14C 0.9800 . ?
O8 N1A 1.210(16) . ?
O9 N1A 1.19(2) . ?
O7 N1A 1.17(2) . ?

loop_
_geom_torsion_atom_site_label_1
_geom_torsion_atom_site_label_2
_geom_torsion_atom_site_label_3
_geom_torsion_atom_site_label_4
_geom_torsion
_geom_torsion_site_symmetry_1
_geom_torsion_site_symmetry_2
_geom_torsion_site_symmetry_3
_geom_torsion_site_symmetry_4
_geom_torsion_publ_flag
Cd1 N1 C1 P1 -1.6(3) . . . . ?
Cd1 N1 C1 C2 178.1(2) . . . . ?
Cd1 N1 C5 P2 -0.3(3) . . . . ?
Cd1 N1 C5 C4 -179.7(2) . . . . ?
Cd1 O8 N1A O9 129.4(17) . . . . ?
Cd1 O8 N1A O7 -69(2) . . . . ?
P1 O4 C9 C10 -170.7(3) . . . . ?
P1 O4 C9 C11 68.5(4) . . . . ?
P1 O3 C6 C8 -105.6(3) . . . . ?
P1 O3 C6 C7 130.8(3) . . . . ?
P1 C1 C2 C3 -178.4(2) . . . . ?
P2 O5 C12 C13 -143.8(3) . . . . ?
P2 O5 C12 C14 94.5(4) . . . . ?
P2 O6 C15 C17 -103.0(3) . . . . ?
P2 O6 C15 C16 135.2(3) . . . . ?
P2 C5 C4 C3 -178.1(3) . . . . ?
O4 P1 O3 C6 169.5(2) . . . . ?
O4 P1 O1 Cd1 105.23(14) . . . . ?
O4 P1 C1 N1 -116.3(2) . . . . ?
O4 P1 C1 C2 63.9(3) . . . . ?
O3 P1 O4 C9 -99.8(2) . . . . ?
O3 P1 O1 Cd1 -133.43(13) . . . . ?
O3 P1 C1 N1 135.5(2) . . . . ?
O3 P1 C1 C2 -44.2(3) . . . . ?
O2 P2 O5 C12 24.8(3) . . . . ?
O2 P2 O6 C15 47.2(2) . . . . ?
O2 P2 C5 N1 8.2(2) . . . . ?
O2 P2 C5 C4 -172.5(3) . . . . ?
O1 P1 O4 C9 27.8(3) . . . . ?
O1 P1 O3 C6 41.1(3) . . . . ?
O1 P1 C1 N1 9.6(2) . . . . ?
O1 P1 C1 C2 -170.1(2) . . . . ?
O5 P2 O2 Cd1 106.57(14) . . . . ?
O5 P2 O6 C15 174.7(2) . . . . ?
O5 P2 C5 N1 -117.5(2) . . . . ?
O5 P2 C5 C4 61.8(3) . . . . ?
O6 P2 O2 Cd1 -132.62(12) . . . . ?
O6 P2 O5 C12 -101.9(3) . . . . ?
O6 P2 C5 N1 133.6(2) . . . . ?
O6 P2 C5 C4 -47.0(3) . . . . ?
N1 C1 C2 C3 1.9(5) . . . . ?
N1 C5 C4 C3 1.2(5) . . . . ?
C1 P1 O4 C9 150.1(2) . . . . ?
C1 P1 O3 C6 -82.1(3) . . . . ?
C1 P1 O1 Cd1 -13.01(18) . . . . ?
C1 N1 C5 P2 178.4(2) . . . . ?
C1 N1 C5 C4 -1.0(4) . . . . ?
C1 C2 C3 C4 -1.7(5) . . . . ?
C5 P2 O2 Cd1 -12.13(17) . . . . ?
C5 P2 O5 C12 147.3(3) . . . . ?
C5 P2 O6 C15 -76.0(2) . . . . ?
C5 N1 C1 P1 179.7(2) . . . . ?
C5 N1 C1 C2 -0.6(4) . . . . ?
C5 C4 C3 C2 0.2(5) . . . . ?
